data_7713153
loop_
_publ_author_name
'Borah, Aditya'
'Dey, Sourav'
'Gupta, Sandeep Kumar'
'Rajaraman, Gopalan'
'Murugavel, Ramaswamy'

_publ_section_title
;
 Field-Induced SIM Behaviour in Early Lanthanide(III) Organophosphates
 Incorporating 18-crown-6
;
_journal_name_full 'Dalton Transactions'
_journal_paper_doi 10.1039/D3DT01206A
_journal_year 2023
_chemical_formula_moiety 'C96 H155 Ce2 O36 P6, I3, 2(C O)'
_chemical_formula_sum 'C98 H155 Ce2 I3 O38 P6'
_chemical_formula_weight 2787.97
_chemical_name_systematic Ce_Crown
_space_group_crystal_system triclinic
_space_group_IT_number 2
_space_group_name_Hall '-P 1'
_space_group_name_H-M_alt 'P -1'
_atom_sites_solution_hydrogens geom
_atom_sites_solution_primary dual
_audit_block_doi 10.5517/ccdc.csd.cc2fsj2v
_audit_creation_date 2023-04-04
_audit_creation_method
;
Olex2 1.5
(compiled 2023.03.06 svn.rbb2c1857 for OlexSys, GUI svn.r6748)
;
_audit_update_record
;
2023-04-20 deposited with the CCDC.	2023-05-23 downloaded from the CCDC.
;
_cell_angle_alpha 108.616(2)
_cell_angle_beta 98.084(2)
_cell_angle_gamma 106.682(2)
_cell_formula_units_Z 1
_cell_length_a 14.6386(3)
_cell_length_b 15.8305(5)
_cell_length_c 16.1766(4)
_cell_measurement_reflns_used 15862
_cell_measurement_temperature 150
_cell_measurement_theta_max 21.2240
_cell_measurement_theta_min 2.2870
_cell_volume 3289.79(17)
_computing_cell_refinement 'CrysAlisPro 1.171.39.32a (Rigaku OD, 2017)'
_computing_data_collection 'CrysAlisPro 1.171.39.32a (Rigaku OD, 2017)'
_computing_data_reduction 'CrysAlisPro 1.171.39.32a (Rigaku OD, 2017)'
_computing_molecular_graphics 'Olex2 1.5 (Dolomanov et al., 2009)'
_computing_publication_material 'Olex2 1.5 (Dolomanov et al., 2009)'
_computing_structure_refinement 'SHELXL 2018/3 (Sheldrick, 2015)'
_computing_structure_solution 'SHELXT 2014/5 (Sheldrick, 2014)'
_diffrn_ambient_temperature 150
_diffrn_detector 'CCD plate'
_diffrn_measured_fraction_theta_full 0.999
_diffrn_measured_fraction_theta_max 0.999
_diffrn_measurement_details
;
List of Runs (angles in degrees, time in seconds):

  # Type    Start    End  Width  t~exp~   \w     \q     \k     \f   Frames
#--------------------------------------------------------------------------
  1  \w    -84.00  40.00   1.00   10.00    --    5.00 -54.00 109.00  124
  2  \w    -50.00  75.00   1.00   10.00    --  -14.30  54.00-106.00  125
  3  \w   -104.00  24.00   1.00   10.00    --  -14.30 -72.00 -30.00  128
  4  \w   -104.00  21.00   1.00   10.00    --  -14.30 -57.00-180.00  125
  5  \w   -104.00  24.00   1.00   10.00    --  -14.30 -72.00  30.00  128
  6  \w    -48.00  75.00   1.00   10.00    --  -14.30  38.00 -60.00  123
  7  \w   -104.00  21.00   1.00   10.00    --  -14.30 -54.00 109.00  125
  8  \w    -50.00  75.00   1.00   10.00    --  -14.30  57.00-180.00  125
  9  \w    -53.00  75.00   1.00   10.00    --  -14.30  72.00 -30.00  128
 10  \w    -53.00  75.00   1.00   10.00    --  -14.30  72.00  90.00  128
 11  \w    -53.00 -19.00   1.00   10.00    --  -14.30  72.00-150.00   34
 12  \w    -53.00  75.00   1.00   10.00    --  -14.30  72.00  60.00  128
;
_diffrn_measurement_device 'four-circle diffractometer'
_diffrn_measurement_device_type 'XtaLAB AFC12 (RCD3): Kappa single'
_diffrn_measurement_method '\w scans'
_diffrn_orient_matrix_type 'CrysAlisPro convention (1999,Acta A55,543-557)'
_diffrn_orient_matrix_UB_11 -0.0289404000
_diffrn_orient_matrix_UB_12 -0.0044556000
_diffrn_orient_matrix_UB_13 0.0311058000
_diffrn_orient_matrix_UB_21 0.0115868000
_diffrn_orient_matrix_UB_22 -0.0402234000
_diffrn_orient_matrix_UB_23 0.0011267000
_diffrn_orient_matrix_UB_31 0.0420248000
_diffrn_orient_matrix_UB_32 0.0302892000
_diffrn_orient_matrix_UB_33 0.0363571000
_diffrn_radiation_monochromator graphite
_diffrn_radiation_probe x-ray
_diffrn_radiation_type 'Mo K\a'
_diffrn_radiation_wavelength 0.71073
_diffrn_reflns_av_R_equivalents 0.0954
_diffrn_reflns_av_unetI/netI 0.0556
_diffrn_reflns_Laue_measured_fraction_full 0.999
_diffrn_reflns_Laue_measured_fraction_max 0.999
_diffrn_reflns_limit_h_max 17
_diffrn_reflns_limit_h_min -17
_diffrn_reflns_limit_k_max 18
_diffrn_reflns_limit_k_min -18
_diffrn_reflns_limit_l_max 19
_diffrn_reflns_limit_l_min -19
_diffrn_reflns_number 100090
_diffrn_reflns_point_group_measured_fraction_full 0.999
_diffrn_reflns_point_group_measured_fraction_max 0.999
_diffrn_reflns_theta_full 24.997
_diffrn_reflns_theta_max 24.997
_diffrn_reflns_theta_min 2.273
_diffrn_source 'fine-focus sealed X-ray tube'
_diffrn_source_type 'Enhance (Mo) X-ray Source'
_exptl_absorpt_coefficient_mu 1.529
_exptl_absorpt_correction_T_max 1.00000
_exptl_absorpt_correction_T_min 0.53906
_exptl_absorpt_correction_type multi-scan
_exptl_absorpt_process_details
;
CrysAlisPro 1.171.39.32a (Rigaku Oxford Diffraction, 2017)
Empirical absorption correction using spherical harmonics,
 implemented in SCALE3 ABSPACK scaling algorithm.
;
_exptl_crystal_colour 'reddish brown'
_exptl_crystal_colour_modifier reddish
_exptl_crystal_colour_primary brown
_exptl_crystal_density_diffrn 1.407
_exptl_crystal_description block
_exptl_crystal_F_000 1412
_exptl_crystal_preparation 'in the manuscript'
_exptl_crystal_recrystallization_method 'in the manuscript'
_exptl_crystal_size_max 0.15
_exptl_crystal_size_mid 0.11
_exptl_crystal_size_min 0.1
_refine_diff_density_max 1.824
_refine_diff_density_min -1.139
_refine_diff_density_rms 0.154
_refine_ls_extinction_method none
_refine_ls_goodness_of_fit_ref 1.065
_refine_ls_hydrogen_treatment constr
_refine_ls_matrix_type full
_refine_ls_number_parameters 707
_refine_ls_number_reflns 11568
_refine_ls_number_restraints 7
_refine_ls_restrained_S_all 1.064
_refine_ls_R_factor_all 0.1013
_refine_ls_R_factor_gt 0.0866
_refine_ls_shift/su_max 0.000
_refine_ls_shift/su_mean 0.000
_refine_ls_structure_factor_coef Fsqd
_refine_ls_weighting_details 'w=1/[\s^2^(Fo^2^)+(0.1322P)^2^+13.6350P] where P=(Fo^2^+2Fc^2^)/3'
_refine_ls_weighting_scheme calc
_refine_ls_wR_factor_gt 0.2264
_refine_ls_wR_factor_ref 0.2412
_reflns_Friedel_coverage 0.000
_reflns_number_gt 9690
_reflns_number_total 11568
_reflns_threshold_expression 'I > 2\s(I)'
_cod_data_source_file d3dt01206a2.cif
_cod_data_source_block adi-501-ce-c-dipp
_cod_original_cell_volume 3289.78(16)
_cod_database_code 7713153
_shelx_shelxl_version_number 2018/3
_chemical_oxdiff_formula 'Ce I C O P '
_shelx_space_group_comment
;
The symmetry employed for this shelxl refinement is uniquely defined
by the following loop, which should always be used as a source of
symmetry information in preference to the above space-group names.
They are only intended as comments.
;
_shelx_estimated_absorpt_t_max 0.862
_shelx_estimated_absorpt_t_min 0.803
_olex2_refinement_description
;
1. Fixed Uiso
 At 1.2 times of:
  All C(H) groups, All C(H,H) groups
 At 1.5 times of:
  All C(H,H,H) groups, All O(H) groups
2. Rigid bond restraints
 C49, O20, C50
 with sigma for 1-2 distances of 0.01 and sigma for 1-3 distances of 0.01
3. Uiso/Uaniso restraints and constraints
C49 \\sim O20 \\sim C50: within 2A with sigma of 0.04 and sigma for terminal
atoms of 0.08 within 2A
4. Others
 Fixed Sof: H11(0.5) I1A(0.75) I1B(0.25) O19(0.5) C49(0.5) O20(0.5) C50(0.5)
5.a Ternary CH refined with riding coordinates:
 C7(H7), C10(H10A), C19(H19), C22(H22), C31(H31), C34(H34)
5.b Secondary CH2 refined with riding coordinates:
 C37(H37A,H37B), C38(H38A,H38B), C39(H39A,H39B), C40(H40A,H40B), C41(H41A,
 H41B), C42(H42A,H42B), C43(H43A,H43B), C44(H44A,H44B), C45(H45A,H45B),
 C46(H46A,H46B), C47(H47A,H47B), C48(H48A,H48B)
5.c Aromatic/amide H refined with riding coordinates:
 C3(H3), C4(H4), C5(H5), C16(H16), C17(H17A), C27(H27), C28(H28), C29(H29)
5.d Idealised Me refined as rotating group:
 C8(H8A,H8B,H8C), C9(H9A,H9B,H9C), C11(H11A,H11B,H11C), C12(H12A,H12B,H12C),
 C20(H20A,H20B,H20C), C21(H21A,H21B,H21C), C23(H23A,H23B,H23C), C24(H24A,H24B,
 H24C), C32(H32A,H32B,H32C), C33(H33A,H33B,H33C), C35(H35A,H35B,H35C), C36(H36A,
 H36B,H36C)
5.e Idealised tetrahedral OH refined as rotating group:
 O10(H10), O11(H11), O14(H14), O17(H17)
;
_smtbx_masks_special_details
;
A solvent mask was calculated and 85 electrons were 
found in a volume of 282\%A^3^ in 2 voids per unit cell. 
This is consistent with the presence of 
0.2[H2O], 2[CH3OH] per Asymmetric Unit 
which account for 76 electrons 
per unit cell.
;
_smtbx_masks_void_probe_radius 1.2
_smtbx_masks_void_truncation_radius 1.2
_olex2_submission_special_instructions 'No special instructions were received'
_oxdiff_exptl_absorpt_empirical_details
;
Empirical correction (ABSPACK) includes:
- Absorption correction using spherical harmonics
- Frame scaling
;
_oxdiff_exptl_absorpt_empirical_full_max 2.058
_oxdiff_exptl_absorpt_empirical_full_min 0.565

loop_
_space_group_symop_operation_xyz
'x, y, z'
'-x, -y, -z'

loop_
_atom_site_label
_atom_site_type_symbol
_atom_site_fract_x
_atom_site_fract_y
_atom_site_fract_z
_atom_site_U_iso_or_equiv
_atom_site_adp_type
_atom_site_occupancy
_atom_site_site_symmetry_order
_atom_site_calc_flag
_atom_site_refinement_flags_posn
_atom_site_refinement_flags_adp
_atom_site_refinement_flags_occupancy
_atom_site_disorder_assembly
_atom_site_disorder_group
Ce1 Ce 0.33518(3) 0.73392(3) 0.69474(3) 0.03937(18) Uani 1 1 d . . . . .
P1 P 0.16375(13) 0.56183(14) 0.46960(13) 0.0388(5) Uani 1 1 d . . . . .
P2 P 0.47126(13) 0.62217(13) 0.54000(14) 0.0387(5) Uani 1 1 d . . . . .
P3 P 0.36085(14) 0.89238(15) 0.93046(13) 0.0447(5) Uani 1 1 d . . . . .
O1 O 0.2160(3) 0.6500(4) 0.5493(3) 0.0391(11) Uani 1 1 d . . . . .
O2 O 0.4340(3) 0.6948(3) 0.5923(4) 0.0420(12) Uani 1 1 d . . . . .
O3 O 0.3472(4) 0.8095(4) 0.8474(4) 0.0539(15) Uani 1 1 d . . . . .
O4 O 0.1645(4) 0.6410(4) 0.7145(4) 0.0562(15) Uani 1 1 d . . . . .
O5 O 0.1890(4) 0.8051(4) 0.6899(4) 0.0538(15) Uani 1 1 d . . . . .
O6 O 0.3654(4) 0.8981(4) 0.6721(4) 0.0538(14) Uani 1 1 d . . . . .
O7 O 0.5139(4) 0.8698(4) 0.7620(4) 0.0507(14) Uani 1 1 d . . . . .
O8 O 0.4829(4) 0.7004(5) 0.7791(4) 0.0606(16) Uani 1 1 d . . . . .
O9 O 0.3071(5) 0.5702(5) 0.7106(5) 0.0674(17) Uani 1 1 d . . . . .
O10 O 0.2070(4) 0.4834(4) 0.4701(4) 0.0488(13) Uani 1 1 d . . . . .
H10 H 0.268525 0.505515 0.478733 0.073 Uiso 1 1 calc R U . . .
O11 O 0.0522(4) 0.5183(4) 0.4510(4) 0.0469(13) Uani 1 1 d . . . . .
H11 H 0.037632 0.508330 0.496244 0.070 Uiso 0.5 1 calc R U P . .
O12 O 0.1881(3) 0.5874(4) 0.3858(3) 0.0416(12) Uani 1 1 d . . . . .
O13 O 0.3951(4) 0.5273(4) 0.4804(4) 0.0448(13) Uani 1 1 d . . . . .
O14 O 0.5501(4) 0.6114(4) 0.6077(4) 0.0432(12) Uani 1 1 d . . . . .
H14 H 0.561087 0.561336 0.582291 0.065 Uiso 1 1 calc R U . . .
O15 O 0.5283(4) 0.6590(4) 0.4739(4) 0.0451(13) Uani 1 1 d . . . . .
O16 O 0.4273(4) 0.9007(4) 1.0137(4) 0.0553(15) Uani 1 1 d . . . . .
O17 O 0.3926(4) 0.9863(4) 0.9139(4) 0.0541(14) Uani 1 1 d . . . . .
H17 H 0.452864 1.016792 0.939183 0.081 Uiso 1 1 calc R U . . .
O18 O 0.2504(4) 0.8752(4) 0.9392(4) 0.0546(15) Uani 1 1 d . . . . .
C1 C 0.1272(5) 0.5669(6) 0.3014(5) 0.0421(18) Uani 1 1 d . . . . .
C2 C 0.1200(6) 0.4865(6) 0.2298(6) 0.052(2) Uani 1 1 d . . . . .
C3 C 0.0656(7) 0.4724(7) 0.1452(6) 0.062(2) Uani 1 1 d . . . . .
H3 H 0.060337 0.419048 0.094073 0.074 Uiso 1 1 calc R U . . .
C4 C 0.0193(7) 0.5341(8) 0.1340(7) 0.067(3) Uani 1 1 d . . . . .
H4 H -0.017992 0.522433 0.075889 0.081 Uiso 1 1 calc R U . . .
C5 C 0.0274(6) 0.6124(7) 0.2070(6) 0.053(2) Uani 1 1 d . . . . .
H5 H -0.004404 0.654756 0.199025 0.064 Uiso 1 1 calc R U . . .
C6 C 0.0821(5) 0.6305(6) 0.2932(5) 0.0439(18) Uani 1 1 d . . . . .
C7 C 0.1704(7) 0.4181(6) 0.2402(6) 0.059(2) Uani 1 1 d . . . . .
H7 H 0.162088 0.409850 0.297795 0.071 Uiso 1 1 calc R U . . .
C8 C 0.2800(7) 0.4582(8) 0.2503(7) 0.070(3) Uani 1 1 d . . . . .
H8A H 0.291653 0.472166 0.197067 0.105 Uiso 1 1 calc R U . . .
H8B H 0.309696 0.411500 0.256021 0.105 Uiso 1 1 calc R U . . .
H8C H 0.309900 0.516949 0.304347 0.105 Uiso 1 1 calc R U . . .
C9 C 0.1265(8) 0.3183(7) 0.1653(7) 0.078(3) Uani 1 1 d . . . . .
H9A H 0.054637 0.294305 0.155460 0.117 Uiso 1 1 calc R U . . .
H9B H 0.153957 0.275255 0.183223 0.117 Uiso 1 1 calc R U . . .
H9C H 0.142779 0.321537 0.109425 0.117 Uiso 1 1 calc R U . . .
C10 C 0.0905(6) 0.7182(6) 0.3716(6) 0.049(2) Uani 1 1 d . . . . .
H10A H 0.147342 0.730095 0.421279 0.059 Uiso 1 1 calc R U . . .
C11 C 0.1113(6) 0.8088(7) 0.3500(7) 0.060(2) Uani 1 1 d . . . . .
H11A H 0.051712 0.804735 0.310295 0.090 Uiso 1 1 calc R U . . .
H11B H 0.164955 0.814560 0.319761 0.090 Uiso 1 1 calc R U . . .
H11C H 0.130352 0.864727 0.406134 0.090 Uiso 1 1 calc R U . . .
C12 C -0.0023(6) 0.7026(6) 0.4079(6) 0.051(2) Uani 1 1 d . . . . .
H12A H -0.059838 0.689648 0.360428 0.076 Uiso 1 1 calc R U . . .
H12B H 0.006413 0.759942 0.459752 0.076 Uiso 1 1 calc R U . . .
H12C H -0.012444 0.648295 0.426758 0.076 Uiso 1 1 calc R U . . .
C13 C 0.5814(5) 0.7568(6) 0.4974(5) 0.0423(18) Uani 1 1 d . . . . .
C14 C 0.6814(6) 0.7925(6) 0.5371(6) 0.052(2) Uani 1 1 d . . . . .
C15 C 0.7299(6) 0.8896(7) 0.5583(7) 0.059(2) Uani 1 1 d . . . . .
C16 C 0.6818(6) 0.9455(7) 0.5365(7) 0.063(2) Uani 1 1 d . . . . .
H16 H 0.715981 1.011693 0.552692 0.075 Uiso 1 1 calc R U . . .
C17 C 0.5817(6) 0.9036(6) 0.4901(7) 0.057(2) Uani 1 1 d . . . . .
H17A H 0.549131 0.941835 0.473245 0.068 Uiso 1 1 calc R U . . .
C18 C 0.5290(6) 0.8083(6) 0.4681(6) 0.0465(19) Uani 1 1 d . . . . .
C19 C 0.7381(6) 0.7315(7) 0.5520(7) 0.057(2) Uani 1 1 d . . . . .
H19 H 0.688677 0.668177 0.541884 0.069 Uiso 1 1 calc R U . . .
C20 C 0.8025(13) 0.7683(13) 0.6451(11) 0.151(8) Uani 1 1 d . . . . .
H20A H 0.849266 0.832443 0.659282 0.226 Uiso 1 1 calc R U . . .
H20B H 0.838883 0.725917 0.648985 0.226 Uiso 1 1 calc R U . . .
H20C H 0.761681 0.770780 0.688323 0.226 Uiso 1 1 calc R U . . .
C21 C 0.7963(10) 0.7142(9) 0.4835(10) 0.100(5) Uani 1 1 d . . . . .
H21A H 0.752534 0.689445 0.422845 0.150 Uiso 1 1 calc R U . . .
H21B H 0.826206 0.667715 0.489330 0.150 Uiso 1 1 calc R U . . .
H21C H 0.848298 0.774214 0.493419 0.150 Uiso 1 1 calc R U . . .
C22 C 0.4248(6) 0.7608(7) 0.4118(7) 0.060(2) Uani 1 1 d . . . . .
H22 H 0.391269 0.709219 0.431985 0.072 Uiso 1 1 calc R U . . .
C23 C 0.3671(7) 0.8269(9) 0.4217(9) 0.082(3) Uani 1 1 d . . . . .
H23A H 0.369345 0.856810 0.485449 0.124 Uiso 1 1 calc R U . . .
H23B H 0.298465 0.790486 0.386900 0.124 Uiso 1 1 calc R U . . .
H23C H 0.396113 0.876224 0.399039 0.124 Uiso 1 1 calc R U . . .
C24 C 0.4252(9) 0.7136(9) 0.3140(8) 0.086(3) Uani 1 1 d . . . . .
H24A H 0.456117 0.762552 0.291626 0.129 Uiso 1 1 calc R U . . .
H24B H 0.357171 0.677163 0.277351 0.129 Uiso 1 1 calc R U . . .
H24C H 0.462412 0.670519 0.309822 0.129 Uiso 1 1 calc R U . . .
C25 C 0.2200(6) 0.9188(8) 1.0140(6) 0.064(3) Uani 1 1 d . . . . .
C26 C 0.2139(6) 0.8798(8) 1.0786(7) 0.072(3) Uani 1 1 d . . . . .
C27 C 0.1755(8) 0.9237(13) 1.1507(7) 0.106(6) Uani 1 1 d . . . . .
H27 H 0.171847 0.901773 1.198790 0.127 Uiso 1 1 calc R U . . .
C28 C 0.1445(9) 0.9960(14) 1.1507(10) 0.105(6) Uani 1 1 d . . . . .
H28 H 0.116645 1.021824 1.197915 0.126 Uiso 1 1 calc R U . . .
C29 C 0.1512(8) 1.0331(10) 1.0874(9) 0.090(4) Uani 1 1 d . . . . .
H29 H 0.130660 1.085834 1.092045 0.108 Uiso 1 1 calc R U . . .
C30 C 0.1884(6) 0.9950(8) 1.0136(7) 0.071(3) Uani 1 1 d . . . . .
C31 C 0.2356(8) 0.7911(9) 1.0701(7) 0.082(4) Uani 1 1 d . . . . .
H31 H 0.276710 0.783425 1.025756 0.098 Uiso 1 1 calc R U . . .
C32 C 0.1398(12) 0.7049(12) 1.0293(14) 0.151(7) Uani 1 1 d . . . . .
H32A H 0.100006 0.706309 1.073280 0.227 Uiso 1 1 calc R U . . .
H32B H 0.155176 0.646325 1.013567 0.227 Uiso 1 1 calc R U . . .
H32C H 0.102833 0.706726 0.974871 0.227 Uiso 1 1 calc R U . . .
C33 C 0.2934(15) 0.7906(15) 1.1568(10) 0.148(7) Uani 1 1 d . . . . .
H33A H 0.357784 0.842257 1.178960 0.221 Uiso 1 1 calc R U . . .
H33B H 0.303060 0.729356 1.143967 0.221 Uiso 1 1 calc R U . . .
H33C H 0.256354 0.799778 1.202881 0.221 Uiso 1 1 calc R U . . .
C34 C 0.1846(8) 1.0283(9) 0.9361(9) 0.089(4) Uani 1 1 d . . . . .
H34 H 0.246778 1.031947 0.916221 0.106 Uiso 1 1 calc R U . . .
C35 C 0.0988(10) 0.9571(11) 0.8586(8) 0.106(5) Uani 1 1 d . . . . .
H35A H 0.104721 0.894072 0.842178 0.160 Uiso 1 1 calc R U . . .
H35B H 0.098706 0.976320 0.806701 0.160 Uiso 1 1 calc R U . . .
H35C H 0.037086 0.954477 0.876417 0.160 Uiso 1 1 calc R U . . .
C36 C 0.1734(12) 1.1244(11) 0.9590(11) 0.122(5) Uani 1 1 d . . . . .
H36A H 0.107834 1.119275 0.968881 0.183 Uiso 1 1 calc R U . . .
H36B H 0.181218 1.145918 0.909062 0.183 Uiso 1 1 calc R U . . .
H36C H 0.223957 1.170478 1.013929 0.183 Uiso 1 1 calc R U . . .
C37 C 0.0954(6) 0.6884(7) 0.7342(7) 0.070(3) Uani 1 1 d . . . . .
H37A H 0.117061 0.733622 0.797850 0.084 Uiso 1 1 calc R U . . .
H37B H 0.029263 0.641434 0.723988 0.084 Uiso 1 1 calc R U . . .
C38 C 0.0926(6) 0.7387(8) 0.6738(7) 0.069(3) Uani 1 1 d . . . . .
H38A H 0.070210 0.692802 0.610378 0.083 Uiso 1 1 calc R U . . .
H38B H 0.045573 0.772707 0.684225 0.083 Uiso 1 1 calc R U . . .
C39 C 0.1926(7) 0.8612(7) 0.6343(7) 0.065(3) Uani 1 1 d . . . . .
H39A H 0.138237 0.886782 0.635936 0.078 Uiso 1 1 calc R U . . .
H39B H 0.185689 0.821424 0.570894 0.078 Uiso 1 1 calc R U . . .
C40 C 0.2889(8) 0.9401(7) 0.6710(7) 0.069(3) Uani 1 1 d . . . . .
H40A H 0.296554 0.978262 0.632720 0.083 Uiso 1 1 calc R U . . .
H40B H 0.293847 0.982411 0.732859 0.083 Uiso 1 1 calc R U . . .
C41 C 0.4611(7) 0.9713(7) 0.7078(7) 0.068(3) Uani 1 1 d . . . . .
H41A H 0.466641 1.014197 0.769614 0.081 Uiso 1 1 calc R U . . .
H41B H 0.470792 1.009598 0.669760 0.081 Uiso 1 1 calc R U . . .
C42 C 0.5376(7) 0.9274(7) 0.7097(7) 0.065(3) Uani 1 1 d . . . . .
H42A H 0.535964 0.887748 0.647863 0.078 Uiso 1 1 calc R U . . .
H42B H 0.604052 0.977040 0.738263 0.078 Uiso 1 1 calc R U . . .
C43 C 0.5963(6) 0.8437(7) 0.7892(7) 0.069(3) Uani 1 1 d . . . . .
H43A H 0.653331 0.901387 0.828805 0.083 Uiso 1 1 calc R U . . .
H43B H 0.615920 0.810221 0.735604 0.083 Uiso 1 1 calc R U . . .
C44 C 0.5654(7) 0.7802(8) 0.8385(7) 0.069(3) Uani 1 1 d . . . . .
H44A H 0.619843 0.759566 0.857365 0.082 Uiso 1 1 calc R U . . .
H44B H 0.547429 0.814120 0.893095 0.082 Uiso 1 1 calc R U . . .
C45 C 0.4660(8) 0.6164(9) 0.8011(9) 0.083(3) Uani 1 1 d . . . . .
H45A H 0.444236 0.626400 0.857583 0.099 Uiso 1 1 calc R U . . .
H45B H 0.527128 0.601608 0.809043 0.099 Uiso 1 1 calc R U . . .
C46 C 0.3877(8) 0.5376(8) 0.7240(9) 0.080(3) Uani 1 1 d . . . . .
H46A H 0.412262 0.522551 0.669104 0.096 Uiso 1 1 calc R U . . .
H46B H 0.366489 0.479542 0.737987 0.096 Uiso 1 1 calc R U . . .
C47 C 0.2127(7) 0.5114(8) 0.7082(9) 0.079(3) Uani 1 1 d . . . . .
H47A H 0.219330 0.468542 0.740040 0.094 Uiso 1 1 calc R U . . .
H47B H 0.174832 0.471632 0.644936 0.094 Uiso 1 1 calc R U . . .
C48 C 0.1605(8) 0.5731(9) 0.7528(8) 0.084(3) Uani 1 1 d . . . . .
H48A H 0.090971 0.534319 0.744252 0.100 Uiso 1 1 calc R U . . .
H48B H 0.192282 0.604945 0.818315 0.100 Uiso 1 1 calc R U . . .
I1A I 0.1386(2) 1.11144(17) 0.67523(16) 0.1800(10) Uani 0.75 1 d . . P A 1
I1B I 0.0381(3) 1.0352(3) 0.6896(3) 0.0978(11) Uani 0.25 1 d . . P A -1
I2 I 0.000000 1.000000 0.500000 0.1174(6) Uani 1 2 d S . P . .
O19 O 0.4638(10) 0.7416(9) 1.0275(9) 0.065(3) Uani 0.5 1 d . . P . .
C49 C 0.545(2) 0.7716(19) 1.0971(18) 0.097(8) Uani 0.5 1 d . . P . .
O20 O 0.322(2) 0.541(2) 0.9595(19) 0.178(11) Uani 0.5 1 d . U P . .
C50 C 0.230(2) 0.421(3) 0.9455(19) 0.115(8) Uani 0.5 1 d . U P . .

loop_
_atom_site_aniso_label
_atom_site_aniso_U_11
_atom_site_aniso_U_22
_atom_site_aniso_U_33
_atom_site_aniso_U_23
_atom_site_aniso_U_13
_atom_site_aniso_U_12
Ce1 0.0286(3) 0.0366(3) 0.0423(3) 0.0041(2) 0.00984(18) 0.00822(19)
P1 0.0262(9) 0.0394(11) 0.0410(11) 0.0044(9) 0.0081(8) 0.0100(8)
P2 0.0280(9) 0.0321(10) 0.0480(11) 0.0047(8) 0.0111(8) 0.0101(8)
P3 0.0312(10) 0.0473(12) 0.0391(11) 0.0036(9) 0.0092(8) 0.0048(9)
O1 0.029(2) 0.042(3) 0.037(3) 0.003(2) 0.006(2) 0.013(2)
O2 0.030(3) 0.037(3) 0.054(3) 0.009(2) 0.013(2) 0.013(2)
O3 0.042(3) 0.051(3) 0.048(3) 0.000(3) 0.016(2) 0.005(3)
O4 0.038(3) 0.048(3) 0.068(4) 0.010(3) 0.023(3) 0.004(3)
O5 0.034(3) 0.053(3) 0.058(4) 0.000(3) 0.008(2) 0.018(3)
O6 0.058(4) 0.039(3) 0.061(4) 0.011(3) 0.020(3) 0.019(3)
O7 0.033(3) 0.043(3) 0.054(3) 0.002(3) 0.010(2) 0.003(2)
O8 0.043(3) 0.071(4) 0.063(4) 0.017(3) 0.014(3) 0.021(3)
O9 0.056(4) 0.053(4) 0.092(5) 0.031(4) 0.023(3) 0.011(3)
O10 0.031(3) 0.044(3) 0.059(3) 0.007(3) 0.010(3) 0.011(2)
O11 0.030(3) 0.052(3) 0.049(3) 0.010(3) 0.008(2) 0.012(2)
O12 0.034(3) 0.038(3) 0.040(3) 0.001(2) 0.012(2) 0.009(2)
O13 0.031(3) 0.032(3) 0.058(3) 0.003(2) 0.008(2) 0.009(2)
O14 0.031(3) 0.041(3) 0.054(3) 0.010(2) 0.009(2) 0.017(2)
O15 0.038(3) 0.038(3) 0.052(3) 0.007(2) 0.019(2) 0.012(2)
O16 0.047(3) 0.054(4) 0.045(3) 0.012(3) 0.005(3) 0.000(3)
O17 0.031(3) 0.050(3) 0.066(4) 0.013(3) 0.005(3) 0.007(3)
O18 0.032(3) 0.063(4) 0.042(3) -0.003(3) 0.010(2) 0.003(3)
C1 0.029(4) 0.046(4) 0.039(4) 0.005(3) 0.011(3) 0.006(3)
C2 0.034(4) 0.050(5) 0.053(5) -0.005(4) 0.015(4) 0.012(4)
C3 0.052(5) 0.070(6) 0.047(5) 0.006(5) 0.017(4) 0.015(5)
C4 0.048(5) 0.090(8) 0.051(6) 0.024(5) 0.009(4) 0.013(5)
C5 0.046(5) 0.060(6) 0.051(5) 0.019(4) 0.013(4) 0.015(4)
C6 0.035(4) 0.047(5) 0.044(4) 0.012(4) 0.019(3) 0.007(3)
C7 0.057(5) 0.046(5) 0.054(5) -0.005(4) 0.014(4) 0.016(4)
C8 0.055(6) 0.073(7) 0.076(7) 0.009(5) 0.021(5) 0.034(5)
C9 0.077(7) 0.052(6) 0.077(7) -0.011(5) 0.011(6) 0.028(5)
C10 0.031(4) 0.047(5) 0.060(5) 0.011(4) 0.018(4) 0.008(3)
C11 0.044(5) 0.056(5) 0.081(7) 0.027(5) 0.021(4) 0.014(4)
C12 0.036(4) 0.050(5) 0.060(5) 0.013(4) 0.014(4) 0.015(4)
C13 0.031(4) 0.043(4) 0.044(4) 0.008(4) 0.016(3) 0.006(3)
C14 0.035(4) 0.057(5) 0.058(5) 0.009(4) 0.023(4) 0.017(4)
C15 0.040(5) 0.050(5) 0.074(6) 0.011(5) 0.021(4) 0.008(4)
C16 0.039(5) 0.047(5) 0.093(7) 0.024(5) 0.011(5) 0.008(4)
C17 0.042(5) 0.054(5) 0.080(6) 0.030(5) 0.027(4) 0.014(4)
C18 0.037(4) 0.047(5) 0.054(5) 0.017(4) 0.017(4) 0.011(4)
C19 0.042(5) 0.056(5) 0.079(6) 0.023(5) 0.024(4) 0.023(4)
C20 0.138(13) 0.160(16) 0.127(13) -0.008(11) -0.035(10) 0.116(13)
C21 0.120(10) 0.080(8) 0.160(12) 0.063(9) 0.103(10) 0.069(8)
C22 0.039(4) 0.058(6) 0.080(7) 0.036(5) 0.008(4) 0.007(4)
C23 0.047(5) 0.089(8) 0.124(10) 0.058(8) 0.020(6) 0.022(5)
C24 0.068(7) 0.088(8) 0.075(8) 0.016(6) -0.004(6) 0.016(6)
C25 0.038(4) 0.075(7) 0.047(5) -0.007(5) 0.020(4) 0.003(4)
C26 0.038(5) 0.073(7) 0.063(6) -0.002(5) 0.020(4) -0.016(5)
C27 0.049(6) 0.159(14) 0.043(6) -0.007(7) 0.017(5) -0.010(8)
C28 0.045(6) 0.139(14) 0.071(9) -0.015(9) 0.014(6) 0.008(7)
C29 0.055(6) 0.099(9) 0.086(9) -0.003(7) 0.015(6) 0.028(6)
C30 0.037(5) 0.066(6) 0.072(7) -0.010(5) 0.013(4) 0.006(5)
C31 0.061(6) 0.082(8) 0.055(6) 0.011(6) 0.002(5) -0.020(6)
C32 0.097(11) 0.105(12) 0.183(18) 0.052(12) -0.011(11) -0.037(9)
C33 0.167(17) 0.169(18) 0.083(10) 0.029(11) -0.001(10) 0.062(14)
C34 0.057(6) 0.095(9) 0.103(9) 0.012(7) 0.015(6) 0.044(6)
C35 0.094(9) 0.131(12) 0.066(7) 0.001(7) 0.005(7) 0.047(9)
C36 0.119(12) 0.126(13) 0.115(11) 0.014(10) 0.013(9) 0.078(10)
C37 0.031(4) 0.069(6) 0.075(7) -0.003(5) 0.017(4) 0.000(4)
C38 0.036(5) 0.077(7) 0.063(6) -0.007(5) 0.004(4) 0.017(5)
C39 0.066(6) 0.069(6) 0.052(5) 0.006(5) 0.009(5) 0.035(5)
C40 0.091(8) 0.057(6) 0.068(6) 0.012(5) 0.028(6) 0.046(6)
C41 0.062(6) 0.048(5) 0.079(7) 0.016(5) 0.023(5) 0.006(5)
C42 0.050(5) 0.053(5) 0.072(6) 0.008(5) 0.027(5) 0.000(4)
C43 0.029(4) 0.059(6) 0.082(7) -0.004(5) 0.001(4) 0.001(4)
C44 0.039(5) 0.079(7) 0.067(6) 0.013(5) -0.004(4) 0.016(5)
C45 0.071(7) 0.107(10) 0.109(9) 0.071(8) 0.030(7) 0.051(7)
C46 0.072(7) 0.066(7) 0.129(10) 0.054(7) 0.045(7) 0.034(6)
C47 0.052(6) 0.058(6) 0.114(9) 0.037(6) 0.026(6) -0.006(5)
C48 0.057(6) 0.084(8) 0.090(8) 0.022(7) 0.029(6) 0.005(6)
I1A 0.269(3) 0.209(2) 0.209(2) 0.1370(18) 0.1386(19) 0.194(2)
I1B 0.100(2) 0.111(3) 0.115(3) 0.053(2) 0.040(2) 0.068(2)
I2 0.1688(13) 0.1053(9) 0.1780(14) 0.0958(10) 0.1333(12) 0.1017(10)
O19 0.069(8) 0.052(7) 0.079(9) 0.029(7) 0.012(7) 0.029(7)
C49 0.14(2) 0.079(16) 0.089(17) 0.027(14) 0.019(17) 0.067(17)
O20 0.15(2) 0.139(18) 0.16(2) -0.031(16) -0.020(16) 0.054(14)
C50 0.104(18) 0.18(2) 0.088(17) 0.050(19) 0.019(14) 0.100(15)

loop_
_atom_type_symbol
_atom_type_description
_atom_type_scat_dispersion_real
_atom_type_scat_dispersion_imag
_atom_type_scat_source
C C 0.0033 0.0016 'International Tables Vol C Tables 4.2.6.8 and 6.1.1.4'
H H 0.0000 0.0000 'International Tables Vol C Tables 4.2.6.8 and 6.1.1.4'
Ce Ce -0.2486 2.6331 'International Tables Vol C Tables 4.2.6.8 and 6.1.1.4'
I I -0.4742 1.8119 'International Tables Vol C Tables 4.2.6.8 and 6.1.1.4'
O O 0.0106 0.0060 'International Tables Vol C Tables 4.2.6.8 and 6.1.1.4'
P P 0.1023 0.0942 'International Tables Vol C Tables 4.2.6.8 and 6.1.1.4'

loop_
_geom_angle_atom_site_label_1
_geom_angle_atom_site_label_2
_geom_angle_atom_site_label_3
_geom_angle
_geom_angle_site_symmetry_1
_geom_angle_site_symmetry_3
_geom_angle_publ_flag
O1 Ce1 O4 70.24(18) . . ?
O1 Ce1 O5 69.76(16) . . ?
O1 Ce1 O6 90.35(18) . . ?
O1 Ce1 O7 136.61(18) . . ?
O1 Ce1 O8 134.04(18) . . ?
O1 Ce1 O9 88.3(2) . . ?
O2 Ce1 O1 76.63(16) . . ?
O2 Ce1 O4 134.56(17) . . ?
O2 Ce1 O5 133.09(18) . . ?
O2 Ce1 O6 88.93(17) . . ?
O2 Ce1 O7 72.15(17) . . ?
O2 Ce1 O8 71.65(18) . . ?
O2 Ce1 O9 88.93(19) . . ?
O3 Ce1 O1 141.73(18) . . ?
O3 Ce1 O2 141.64(18) . . ?
O3 Ce1 O4 76.62(19) . . ?
O3 Ce1 O5 77.64(19) . . ?
O3 Ce1 O6 90.5(2) . . ?
O3 Ce1 O7 74.45(18) . . ?
O3 Ce1 O8 75.9(2) . . ?
O3 Ce1 O9 91.8(2) . . ?
O4 Ce1 O5 60.56(19) . . ?
O4 Ce1 O6 120.79(19) . . ?
O4 Ce1 O7 151.07(18) . . ?
O4 Ce1 O8 111.5(2) . . ?
O6 Ce1 O5 60.24(18) . . ?
O6 Ce1 O7 60.12(19) . . ?
O6 Ce1 O8 120.84(19) . . ?
O7 Ce1 O5 112.64(18) . . ?
O8 Ce1 O5 153.54(19) . . ?
O8 Ce1 O7 60.75(19) . . ?
O9 Ce1 O4 60.4(2) . . ?
O9 Ce1 O5 120.9(2) . . ?
O9 Ce1 O6 177.67(19) . . ?
O9 Ce1 O7 120.0(2) . . ?
O9 Ce1 O8 59.2(2) . . ?
O1 P1 O10 111.3(3) . . ?
O1 P1 O11 118.0(3) . . ?
O1 P1 O12 105.5(3) . . ?
O10 P1 O12 105.4(3) . . ?
O11 P1 O10 107.9(3) . . ?
O11 P1 O12 108.0(3) . . ?
O2 P2 O13 116.3(3) . . ?
O2 P2 O14 108.0(3) . . ?
O2 P2 O15 110.2(3) . . ?
O13 P2 O14 111.1(3) . . ?
O13 P2 O15 105.0(3) . . ?
O14 P2 O15 105.7(3) . . ?
O3 P3 O16 115.7(4) . . ?
O3 P3 O17 110.8(4) . . ?
O3 P3 O18 102.0(3) . . ?
O16 P3 O17 110.9(3) . . ?
O16 P3 O18 111.8(3) . . ?
O17 P3 O18 104.8(3) . . ?
P1 O1 Ce1 149.6(3) . . ?
P2 O2 Ce1 147.4(3) . . ?
P3 O3 Ce1 154.8(4) . . ?
C37 O4 Ce1 119.6(5) . . ?
C48 O4 Ce1 118.6(6) . . ?
C48 O4 C37 113.5(8) . . ?
C38 O5 Ce1 115.2(5) . . ?
C38 O5 C39 112.9(7) . . ?
C39 O5 Ce1 113.6(5) . . ?
C40 O6 Ce1 121.5(6) . . ?
C41 O6 Ce1 120.2(5) . . ?
C41 O6 C40 110.4(7) . . ?
C42 O7 Ce1 114.2(5) . . ?
C42 O7 C43 110.5(7) . . ?
C43 O7 Ce1 118.1(5) . . ?
C44 O8 Ce1 117.4(6) . . ?
C44 O8 C45 114.5(8) . . ?
C45 O8 Ce1 121.6(6) . . ?
C46 O9 Ce1 120.8(5) . . ?
C47 O9 Ce1 121.5(6) . . ?
C47 O9 C46 117.6(8) . . ?
P1 O10 H10 109.5 . . ?
P1 O11 H11 109.5 . . ?
C1 O12 P1 131.3(4) . . ?
P2 O14 H14 109.5 . . ?
C13 O15 P2 121.3(5) . . ?
P3 O17 H17 109.5 . . ?
C25 O18 P3 127.4(5) . . ?
C2 C1 O12 118.0(7) . . ?
C6 C1 O12 118.3(7) . . ?
C6 C1 C2 123.6(8) . . ?
C1 C2 C3 116.6(8) . . ?
C1 C2 C7 122.7(8) . . ?
C3 C2 C7 120.7(8) . . ?
C2 C3 H3 119.1 . . ?
C4 C3 C2 121.7(9) . . ?
C4 C3 H3 119.1 . . ?
C3 C4 H4 120.1 . . ?
C5 C4 C3 119.8(9) . . ?
C5 C4 H4 120.1 . . ?
C4 C5 H5 119.6 . . ?
C4 C5 C6 120.9(9) . . ?
C6 C5 H5 119.6 . . ?
C1 C6 C5 117.4(7) . . ?
C1 C6 C10 123.3(7) . . ?
C5 C6 C10 119.2(8) . . ?
C2 C7 H7 106.7 . . ?
C2 C7 C9 114.9(8) . . ?
C8 C7 C2 112.1(8) . . ?
C8 C7 H7 106.7 . . ?
C8 C7 C9 109.4(8) . . ?
C9 C7 H7 106.7 . . ?
C7 C8 H8A 109.5 . . ?
C7 C8 H8B 109.5 . . ?
C7 C8 H8C 109.5 . . ?
H8A C8 H8B 109.5 . . ?
H8A C8 H8C 109.5 . . ?
H8B C8 H8C 109.5 . . ?
C7 C9 H9A 109.5 . . ?
C7 C9 H9B 109.5 . . ?
C7 C9 H9C 109.5 . . ?
H9A C9 H9B 109.5 . . ?
H9A C9 H9C 109.5 . . ?
H9B C9 H9C 109.5 . . ?
C6 C10 H10A 107.3 . . ?
C6 C10 C11 113.8(7) . . ?
C6 C10 C12 111.6(6) . . ?
C11 C10 H10A 107.3 . . ?
C11 C10 C12 109.2(7) . . ?
C12 C10 H10A 107.3 . . ?
C10 C11 H11A 109.5 . . ?
C10 C11 H11B 109.5 . . ?
C10 C11 H11C 109.5 . . ?
H11A C11 H11B 109.5 . . ?
H11A C11 H11C 109.5 . . ?
H11B C11 H11C 109.5 . . ?
C10 C12 H12A 109.5 . . ?
C10 C12 H12B 109.5 . . ?
C10 C12 H12C 109.5 . . ?
H12A C12 H12B 109.5 . . ?
H12A C12 H12C 109.5 . . ?
H12B C12 H12C 109.5 . . ?
C14 C13 O15 118.9(7) . . ?
C14 C13 C18 124.6(8) . . ?
C18 C13 O15 116.0(6) . . ?
C13 C14 C15 116.3(8) . . ?
C13 C14 C19 123.1(8) . . ?
C15 C14 C19 120.4(8) . . ?
C16 C15 C14 121.9(8) . . ?
C15 C16 H16 120.5 . . ?
C15 C16 C17 119.1(9) . . ?
C17 C16 H16 120.5 . . ?
C16 C17 H17A 119.0 . . ?
C18 C17 C16 122.0(9) . . ?
C18 C17 H17A 119.0 . . ?
C13 C18 C22 121.6(7) . . ?
C17 C18 C13 115.8(7) . . ?
C17 C18 C22 122.5(8) . . ?
C14 C19 H19 106.9 . . ?
C20 C19 C14 114.3(9) . . ?
C20 C19 H19 106.9 . . ?
C20 C19 C21 110.8(11) . . ?
C21 C19 C14 110.6(8) . . ?
C21 C19 H19 106.9 . . ?
C19 C20 H20A 109.5 . . ?
C19 C20 H20B 109.5 . . ?
C19 C20 H20C 109.5 . . ?
H20A C20 H20B 109.5 . . ?
H20A C20 H20C 109.5 . . ?
H20B C20 H20C 109.5 . . ?
C19 C21 H21A 109.5 . . ?
C19 C21 H21B 109.5 . . ?
C19 C21 H21C 109.5 . . ?
H21A C21 H21B 109.5 . . ?
H21A C21 H21C 109.5 . . ?
H21B C21 H21C 109.5 . . ?
C18 C22 H22 107.5 . . ?
C18 C22 C23 113.5(8) . . ?
C18 C22 C24 108.9(8) . . ?
C23 C22 H22 107.5 . . ?
C23 C22 C24 111.6(9) . . ?
C24 C22 H22 107.5 . . ?
C22 C23 H23A 109.5 . . ?
C22 C23 H23B 109.5 . . ?
C22 C23 H23C 109.5 . . ?
H23A C23 H23B 109.5 . . ?
H23A C23 H23C 109.5 . . ?
H23B C23 H23C 109.5 . . ?
C22 C24 H24A 109.5 . . ?
C22 C24 H24B 109.5 . . ?
C22 C24 H24C 109.5 . . ?
H24A C24 H24B 109.5 . . ?
H24A C24 H24C 109.5 . . ?
H24B C24 H24C 109.5 . . ?
O18 C25 C30 117.0(10) . . ?
C26 C25 O18 118.3(10) . . ?
C26 C25 C30 124.4(9) . . ?
C25 C26 C27 115.7(13) . . ?
C25 C26 C31 122.6(9) . . ?
C27 C26 C31 121.3(13) . . ?
C26 C27 H27 119.9 . . ?
C28 C27 C26 120.3(15) . . ?
C28 C27 H27 119.9 . . ?
C27 C28 H28 118.4 . . ?
C29 C28 C27 123.1(13) . . ?
C29 C28 H28 118.4 . . ?
C28 C29 H29 119.6 . . ?
C28 C29 C30 120.9(14) . . ?
C30 C29 H29 119.6 . . ?
C25 C30 C29 115.5(12) . . ?
C25 C30 C34 123.1(9) . . ?
C29 C30 C34 121.2(12) . . ?
C26 C31 H31 106.8 . . ?
C26 C31 C32 109.7(12) . . ?
C26 C31 C33 116.1(11) . . ?
C32 C31 H31 106.8 . . ?
C32 C31 C33 110.1(13) . . ?
C33 C31 H31 106.8 . . ?
C31 C32 H32A 109.5 . . ?
C31 C32 H32B 109.5 . . ?
C31 C32 H32C 109.5 . . ?
H32A C32 H32B 109.5 . . ?
H32A C32 H32C 109.5 . . ?
H32B C32 H32C 109.5 . . ?
C31 C33 H33A 109.5 . . ?
C31 C33 H33B 109.5 . . ?
C31 C33 H33C 109.5 . . ?
H33A C33 H33B 109.5 . . ?
H33A C33 H33C 109.5 . . ?
H33B C33 H33C 109.5 . . ?
C30 C34 H34 108.6 . . ?
C30 C34 C36 113.7(11) . . ?
C35 C34 C30 109.3(12) . . ?
C35 C34 H34 108.6 . . ?
C35 C34 C36 108.0(11) . . ?
C36 C34 H34 108.6 . . ?
C34 C35 H35A 109.5 . . ?
C34 C35 H35B 109.5 . . ?
C34 C35 H35C 109.5 . . ?
H35A C35 H35B 109.5 . . ?
H35A C35 H35C 109.5 . . ?
H35B C35 H35C 109.5 . . ?
C34 C36 H36A 109.5 . . ?
C34 C36 H36B 109.5 . . ?
C34 C36 H36C 109.5 . . ?
H36A C36 H36B 109.5 . . ?
H36A C36 H36C 109.5 . . ?
H36B C36 H36C 109.5 . . ?
O4 C37 H37A 110.5 . . ?
O4 C37 H37B 110.5 . . ?
O4 C37 C38 106.3(8) . . ?
H37A C37 H37B 108.7 . . ?
C38 C37 H37A 110.5 . . ?
C38 C37 H37B 110.5 . . ?
O5 C38 C37 109.0(8) . . ?
O5 C38 H38A 109.9 . . ?
O5 C38 H38B 109.9 . . ?
C37 C38 H38A 109.9 . . ?
C37 C38 H38B 109.9 . . ?
H38A C38 H38B 108.3 . . ?
O5 C39 H39A 110.3 . . ?
O5 C39 H39B 110.3 . . ?
O5 C39 C40 107.2(8) . . ?
H39A C39 H39B 108.5 . . ?
C40 C39 H39A 110.3 . . ?
C40 C39 H39B 110.3 . . ?
O6 C40 C39 107.6(8) . . ?
O6 C40 H40A 110.2 . . ?
O6 C40 H40B 110.2 . . ?
C39 C40 H40A 110.2 . . ?
C39 C40 H40B 110.2 . . ?
H40A C40 H40B 108.5 . . ?
O6 C41 H41A 109.8 . . ?
O6 C41 H41B 109.8 . . ?
O6 C41 C42 109.6(8) . . ?
H41A C41 H41B 108.2 . . ?
C42 C41 H41A 109.8 . . ?
C42 C41 H41B 109.8 . . ?
O7 C42 C41 105.3(7) . . ?
O7 C42 H42A 110.7 . . ?
O7 C42 H42B 110.7 . . ?
C41 C42 H42A 110.7 . . ?
C41 C42 H42B 110.7 . . ?
H42A C42 H42B 108.8 . . ?
O7 C43 H43A 110.1 . . ?
O7 C43 H43B 110.1 . . ?
O7 C43 C44 107.8(7) . . ?
H43A C43 H43B 108.5 . . ?
C44 C43 H43A 110.1 . . ?
C44 C43 H43B 110.1 . . ?
O8 C44 C43 107.3(8) . . ?
O8 C44 H44A 110.2 . . ?
O8 C44 H44B 110.2 . . ?
C43 C44 H44A 110.2 . . ?
C43 C44 H44B 110.2 . . ?
H44A C44 H44B 108.5 . . ?
O8 C45 H45A 110.5 . . ?
O8 C45 H45B 110.5 . . ?
O8 C45 C46 106.2(8) . . ?
H45A C45 H45B 108.7 . . ?
C46 C45 H45A 110.5 . . ?
C46 C45 H45B 110.5 . . ?
O9 C46 C45 106.5(9) . . ?
O9 C46 H46A 110.4 . . ?
O9 C46 H46B 110.4 . . ?
C45 C46 H46A 110.4 . . ?
C45 C46 H46B 110.4 . . ?
H46A C46 H46B 108.6 . . ?
O9 C47 H47A 110.0 . . ?
O9 C47 H47B 110.0 . . ?
O9 C47 C48 108.4(9) . . ?
H47A C47 H47B 108.4 . . ?
C48 C47 H47A 110.0 . . ?
C48 C47 H47B 110.0 . . ?
O4 C48 C47 108.4(9) . . ?
O4 C48 H48A 110.0 . . ?
O4 C48 H48B 110.0 . . ?
C47 C48 H48A 110.0 . . ?
C47 C48 H48B 110.0 . . ?
H48A C48 H48B 108.4 . . ?
I1B I1A I2 72.08(17) . . ?
I1A I1B I2 73.44(16) . . ?
I1A I2 I1A 180.00(7) 2_576 . ?
I1B I2 I1A 34.48(9) . . ?
I1B I2 I1A 145.52(9) . 2_576 ?

loop_
_geom_bond_atom_site_label_1
_geom_bond_atom_site_label_2
_geom_bond_distance
_geom_bond_site_symmetry_2
_geom_bond_publ_flag
Ce1 O1 2.422(5) . ?
Ce1 O2 2.399(5) . ?
Ce1 O3 2.330(5) . ?
Ce1 O4 2.631(5) . ?
Ce1 O5 2.693(5) . ?
Ce1 O6 2.661(6) . ?
Ce1 O7 2.670(5) . ?
Ce1 O8 2.668(6) . ?
Ce1 O9 2.607(6) . ?
P1 O1 1.468(5) . ?
P1 O10 1.550(6) . ?
P1 O11 1.521(5) . ?
P1 O12 1.590(6) . ?
P2 O2 1.485(5) . ?
P2 O13 1.497(5) . ?
P2 O14 1.562(5) . ?
P2 O15 1.598(6) . ?
P3 O3 1.488(6) . ?
P3 O16 1.491(6) . ?
P3 O17 1.545(6) . ?
P3 O18 1.595(5) . ?
O4 C37 1.436(11) . ?
O4 C48 1.392(14) . ?
O5 C38 1.426(11) . ?
O5 C39 1.448(12) . ?
O6 C40 1.457(11) . ?
O6 C41 1.432(11) . ?
O7 C42 1.436(11) . ?
O7 C43 1.439(11) . ?
O8 C44 1.414(11) . ?
O8 C45 1.446(13) . ?
O9 C46 1.434(12) . ?
O9 C47 1.415(11) . ?
O10 H10 0.8400 . ?
O11 H11 0.8400 . ?
O12 C1 1.404(9) . ?
O14 H14 0.8400 . ?
O15 C13 1.412(9) . ?
O17 H17 0.8400 . ?
O18 C25 1.390(10) . ?
C1 C2 1.385(11) . ?
C1 C6 1.383(12) . ?
C2 C3 1.399(13) . ?
C2 C7 1.511(13) . ?
C3 H3 0.9500 . ?
C3 C4 1.378(15) . ?
C4 H4 0.9500 . ?
C4 C5 1.374(14) . ?
C5 H5 0.9500 . ?
C5 C6 1.402(12) . ?
C6 C10 1.511(11) . ?
C7 H7 1.0000 . ?
C7 C8 1.510(13) . ?
C7 C9 1.534(12) . ?
C8 H8A 0.9800 . ?
C8 H8B 0.9800 . ?
C8 H8C 0.9800 . ?
C9 H9A 0.9800 . ?
C9 H9B 0.9800 . ?
C9 H9C 0.9800 . ?
C10 H10A 1.0000 . ?
C10 C11 1.539(12) . ?
C10 C12 1.542(11) . ?
C11 H11A 0.9800 . ?
C11 H11B 0.9800 . ?
C11 H11C 0.9800 . ?
C12 H12A 0.9800 . ?
C12 H12B 0.9800 . ?
C12 H12C 0.9800 . ?
C13 C14 1.380(11) . ?
C13 C18 1.407(12) . ?
C14 C15 1.397(13) . ?
C14 C19 1.495(12) . ?
C15 C16 1.376(13) . ?
C16 H16 0.9500 . ?
C16 C17 1.403(12) . ?
C17 H17A 0.9500 . ?
C17 C18 1.382(12) . ?
C18 C22 1.494(11) . ?
C19 H19 1.0000 . ?
C19 C20 1.490(16) . ?
C19 C21 1.494(13) . ?
C20 H20A 0.9800 . ?
C20 H20B 0.9800 . ?
C20 H20C 0.9800 . ?
C21 H21A 0.9800 . ?
C21 H21B 0.9800 . ?
C21 H21C 0.9800 . ?
C22 H22 1.0000 . ?
C22 C23 1.507(14) . ?
C22 C24 1.520(15) . ?
C23 H23A 0.9800 . ?
C23 H23B 0.9800 . ?
C23 H23C 0.9800 . ?
C24 H24A 0.9800 . ?
C24 H24B 0.9800 . ?
C24 H24C 0.9800 . ?
C25 C26 1.374(15) . ?
C25 C30 1.413(16) . ?
C26 C27 1.432(16) . ?
C26 C31 1.495(17) . ?
C27 H27 0.9500 . ?
C27 C28 1.35(2) . ?
C28 H28 0.9500 . ?
C28 C29 1.33(2) . ?
C29 H29 0.9500 . ?
C29 C30 1.413(16) . ?
C30 C34 1.507(17) . ?
C31 H31 1.0000 . ?
C31 C32 1.526(16) . ?
C31 C33 1.538(18) . ?
C32 H32A 0.9800 . ?
C32 H32B 0.9800 . ?
C32 H32C 0.9800 . ?
C33 H33A 0.9800 . ?
C33 H33B 0.9800 . ?
C33 H33C 0.9800 . ?
C34 H34 1.0000 . ?
C34 C35 1.503(17) . ?
C34 C36 1.509(18) . ?
C35 H35A 0.9800 . ?
C35 H35B 0.9800 . ?
C35 H35C 0.9800 . ?
C36 H36A 0.9800 . ?
C36 H36B 0.9800 . ?
C36 H36C 0.9800 . ?
C37 H37A 0.9900 . ?
C37 H37B 0.9900 . ?
C37 C38 1.448(15) . ?
C38 H38A 0.9900 . ?
C38 H38B 0.9900 . ?
C39 H39A 0.9900 . ?
C39 H39B 0.9900 . ?
C39 C40 1.477(15) . ?
C40 H40A 0.9900 . ?
C40 H40B 0.9900 . ?
C41 H41A 0.9900 . ?
C41 H41B 0.9900 . ?
C41 C42 1.479(14) . ?
C42 H42A 0.9900 . ?
C42 H42B 0.9900 . ?
C43 H43A 0.9900 . ?
C43 H43B 0.9900 . ?
C43 C44 1.485(15) . ?
C44 H44A 0.9900 . ?
C44 H44B 0.9900 . ?
C45 H45A 0.9900 . ?
C45 H45B 0.9900 . ?
C45 C46 1.486(17) . ?
C46 H46A 0.9900 . ?
C46 H46B 0.9900 . ?
C47 H47A 0.9900 . ?
C47 H47B 0.9900 . ?
C47 C48 1.480(16) . ?
C48 H48A 0.9900 . ?
C48 H48B 0.9900 . ?
I1A I1B 1.711(5) . ?
I1A I2 2.898(3) . ?
I1B I2 2.877(4) . ?
O19 C49 1.37(3) . ?
O20 C50 1.91(5) . ?

loop_
_geom_torsion_atom_site_label_1
_geom_torsion_atom_site_label_2
_geom_torsion_atom_site_label_3
_geom_torsion_atom_site_label_4
_geom_torsion
_geom_torsion_site_symmetry_1
_geom_torsion_site_symmetry_2
_geom_torsion_site_symmetry_3
_geom_torsion_site_symmetry_4
_geom_torsion_publ_flag
Ce1 O4 C37 C38 45.2(9) . . . . ?
Ce1 O4 C48 C47 -47.5(10) . . . . ?
Ce1 O5 C38 C37 49.1(9) . . . . ?
Ce1 O5 C39 C40 -58.7(8) . . . . ?
Ce1 O6 C40 C39 -30.6(10) . . . . ?
Ce1 O6 C41 C42 29.7(10) . . . . ?
Ce1 O7 C42 C41 59.5(8) . . . . ?
Ce1 O7 C43 C44 -43.0(9) . . . . ?
Ce1 O8 C44 C43 -49.9(9) . . . . ?
Ce1 O8 C45 C46 37.7(11) . . . . ?
Ce1 O9 C46 C45 51.4(11) . . . . ?
Ce1 O9 C47 C48 -35.6(12) . . . . ?
P1 O12 C1 C2 -94.4(8) . . . . ?
P1 O12 C1 C6 88.9(8) . . . . ?
P2 O15 C13 C14 95.1(7) . . . . ?
P2 O15 C13 C18 -92.3(7) . . . . ?
P3 O18 C25 C26 -86.0(10) . . . . ?
P3 O18 C25 C30 99.9(9) . . . . ?
O1 P1 O12 C1 -134.9(6) . . . . ?
O2 P2 O15 C13 32.3(6) . . . . ?
O3 P3 O18 C25 165.4(9) . . . . ?
O4 C37 C38 O5 -59.8(9) . . . . ?
O5 C39 C40 O6 56.3(9) . . . . ?
O6 C41 C42 O7 -56.3(10) . . . . ?
O7 C43 C44 O8 58.8(10) . . . . ?
O8 C45 C46 O9 -53.1(11) . . . . ?
O9 C47 C48 O4 51.5(12) . . . . ?
O10 P1 O1 Ce1 -8.2(7) . . . . ?
O10 P1 O12 C1 107.2(6) . . . . ?
O11 P1 O1 Ce1 117.4(6) . . . . ?
O11 P1 O12 C1 -7.9(7) . . . . ?
O12 P1 O1 Ce1 -122.0(6) . . . . ?
O12 C1 C2 C3 -174.8(7) . . . . ?
O12 C1 C2 C7 3.2(12) . . . . ?
O12 C1 C6 C5 175.5(6) . . . . ?
O12 C1 C6 C10 -3.4(11) . . . . ?
O13 P2 O2 Ce1 52.9(7) . . . . ?
O13 P2 O15 C13 158.2(5) . . . . ?
O14 P2 O2 Ce1 -72.8(6) . . . . ?
O14 P2 O15 C13 -84.2(6) . . . . ?
O15 P2 O2 Ce1 172.1(5) . . . . ?
O15 C13 C14 C15 179.6(7) . . . . ?
O15 C13 C14 C19 3.6(12) . . . . ?
O15 C13 C18 C17 -179.0(7) . . . . ?
O15 C13 C18 C22 -2.8(11) . . . . ?
O16 P3 O3 Ce1 -136.3(8) . . . . ?
O16 P3 O18 C25 41.2(9) . . . . ?
O17 P3 O3 Ce1 -8.9(9) . . . . ?
O17 P3 O18 C25 -79.0(9) . . . . ?
O18 P3 O3 Ce1 102.2(8) . . . . ?
O18 C25 C26 C27 -175.8(8) . . . . ?
O18 C25 C26 C31 -2.0(13) . . . . ?
O18 C25 C30 C29 175.6(8) . . . . ?
O18 C25 C30 C34 1.4(13) . . . . ?
C1 C2 C3 C4 -1.7(13) . . . . ?
C1 C2 C7 C8 -75.0(11) . . . . ?
C1 C2 C7 C9 159.3(9) . . . . ?
C1 C6 C10 C11 134.8(8) . . . . ?
C1 C6 C10 C12 -101.0(9) . . . . ?
C2 C1 C6 C5 -1.0(11) . . . . ?
C2 C1 C6 C10 -179.9(7) . . . . ?
C2 C3 C4 C5 0.9(14) . . . . ?
C3 C2 C7 C8 102.8(10) . . . . ?
C3 C2 C7 C9 -22.8(13) . . . . ?
C3 C4 C5 C6 -0.1(14) . . . . ?
C4 C5 C6 C1 0.1(12) . . . . ?
C4 C5 C6 C10 179.1(8) . . . . ?
C5 C6 C10 C11 -44.0(10) . . . . ?
C5 C6 C10 C12 80.2(9) . . . . ?
C6 C1 C2 C3 1.7(12) . . . . ?
C6 C1 C2 C7 179.7(8) . . . . ?
C7 C2 C3 C4 -179.7(9) . . . . ?
C13 C14 C15 C16 -3.2(13) . . . . ?
C13 C14 C19 C20 -131.0(13) . . . . ?
C13 C14 C19 C21 103.1(11) . . . . ?
C13 C18 C22 C23 153.8(8) . . . . ?
C13 C18 C22 C24 -81.2(10) . . . . ?
C14 C13 C18 C17 -6.8(12) . . . . ?
C14 C13 C18 C22 169.4(8) . . . . ?
C14 C15 C16 C17 -1.4(15) . . . . ?
C15 C14 C19 C20 53.1(15) . . . . ?
C15 C14 C19 C21 -72.7(12) . . . . ?
C15 C16 C17 C18 2.1(15) . . . . ?
C16 C17 C18 C13 1.7(13) . . . . ?
C16 C17 C18 C22 -174.5(9) . . . . ?
C17 C18 C22 C23 -30.2(13) . . . . ?
C17 C18 C22 C24 94.8(11) . . . . ?
C18 C13 C14 C15 7.6(12) . . . . ?
C18 C13 C14 C19 -168.4(8) . . . . ?
C19 C14 C15 C16 172.8(9) . . . . ?
C25 C26 C27 C28 2.5(15) . . . . ?
C25 C26 C31 C32 -94.7(13) . . . . ?
C25 C26 C31 C33 139.6(13) . . . . ?
C25 C30 C34 C35 73.7(12) . . . . ?
C25 C30 C34 C36 -165.6(10) . . . . ?
C26 C25 C30 C29 1.9(14) . . . . ?
C26 C25 C30 C34 -172.3(9) . . . . ?
C26 C27 C28 C29 -2.8(19) . . . . ?
C27 C26 C31 C32 78.7(14) . . . . ?
C27 C26 C31 C33 -46.9(15) . . . . ?
C27 C28 C29 C30 3(2) . . . . ?
C28 C29 C30 C25 -2.0(16) . . . . ?
C28 C29 C30 C34 172.4(11) . . . . ?
C29 C30 C34 C35 -100.2(12) . . . . ?
C29 C30 C34 C36 20.6(15) . . . . ?
C30 C25 C26 C27 -2.2(13) . . . . ?
C30 C25 C26 C31 171.6(9) . . . . ?
C31 C26 C27 C28 -171.4(11) . . . . ?
C37 O4 C48 C47 164.3(8) . . . . ?
C38 O5 C39 C40 167.7(7) . . . . ?
C39 O5 C38 C37 -178.1(7) . . . . ?
C40 O6 C41 C42 179.1(8) . . . . ?
C41 O6 C40 C39 -179.6(8) . . . . ?
C42 O7 C43 C44 -177.0(7) . . . . ?
C43 O7 C42 C41 -164.6(7) . . . . ?
C44 O8 C45 C46 -171.2(8) . . . . ?
C45 O8 C44 C43 157.7(8) . . . . ?
C46 O9 C47 C48 143.2(10) . . . . ?
C47 O9 C46 C45 -127.3(10) . . . . ?
C48 O4 C37 C38 -167.0(8) . . . . ?

loop_
_smtbx_masks_void_nr
_smtbx_masks_void_average_x
_smtbx_masks_void_average_y
_smtbx_masks_void_average_z
_smtbx_masks_void_volume
_smtbx_masks_void_count_electrons
_smtbx_masks_void_content
1 0.040 0.232 0.909 27.5 1.6 '0.2 H2O'
2 -0.040 0.768 0.091 27.5 1.6 '0.2 H2O'
3 0.500 0.500 0.000 225.9 81.1 '4 CH3OH'
